data_7051573
loop_
_publ_author_name
'Thallaj, Nasser K.'
'Machkour, Ahmed'
'Mandon, Dominique'
'Welter, Richard'

_publ_section_title
;
 Square pyramidal geometry around the metal and tridentate coordination
 mode of the tripod in the
 [6-(3&#x2032;-cyanophenyl)-2-pyridylmethyl]bis(2-pyridylmethyl)amine
 FeCl2 complex: a solid state effect
;
_journal_issue 12
_journal_name_full 'New Journal of Chemistry'
_journal_page_first 1555
_journal_paper_doi 10.1039/b512108f
_journal_volume 29
_journal_year 2005
_chemical_formula_moiety 'C50 H42 Cl2 Fe2 N10, C4 H10 O, Fe Cl4'
_chemical_formula_sum 'C54 H52 Cl6 Fe3 N10 O'
_chemical_formula_weight 1237.31
_chemical_name_systematic
;
?
;
_space_group_IT_number 15
_symmetry_cell_setting monoclinic
_symmetry_space_group_name_Hall '-C 2yc'
_symmetry_space_group_name_H-M 'C 1 2/c 1'
_atom_sites_solution_hydrogens geom
_atom_sites_solution_primary direct
_atom_sites_solution_secondary difmap
_audit_creation_method SHELXL-97
_cell_angle_alpha 90.0
_cell_angle_beta 90.656(5)
_cell_angle_gamma 90.0
_cell_formula_units_Z 4
_cell_length_a 21.396(5)
_cell_length_b 11.286(5)
_cell_length_c 22.693(5)
_cell_measurement_reflns_used 5849
_cell_measurement_temperature 173(2)
_cell_measurement_theta_max 27.485
_cell_measurement_theta_min 0.998
_cell_volume 5479(3)
_computing_cell_refinement 'Denzo (Nonius B.V., 1998)'
_computing_data_collection 'Collect (Nonius B.V., 1998)'
_computing_data_reduction 'Denzo (Nonius B.V., 1998)'
_computing_molecular_graphics 'ATOMS V6 (Dowty, 2002)'
_computing_publication_material 'SHELXL-97 (Sheldrick, 1997)'
_computing_structure_refinement 'SHELXL-97 (Sheldrick, 1997)'
_computing_structure_solution 'SHELXS-97 (Sheldrick, 1997)'
_diffrn_ambient_temperature 173(2)
_diffrn_measured_fraction_theta_full 0.998
_diffrn_measured_fraction_theta_max 0.998
_diffrn_measurement_device_type KappaCCD
_diffrn_measurement_method '\p scans'
_diffrn_radiation_monochromator graphite
_diffrn_radiation_source 'fine-focus sealed tube'
_diffrn_radiation_type MoK\a
_diffrn_radiation_wavelength 0.71069
_diffrn_reflns_av_R_equivalents 0.0544
_diffrn_reflns_av_sigmaI/netI 0.0934
_diffrn_reflns_limit_h_max 27
_diffrn_reflns_limit_h_min -27
_diffrn_reflns_limit_k_max 14
_diffrn_reflns_limit_k_min -13
_diffrn_reflns_limit_l_max 29
_diffrn_reflns_limit_l_min -29
_diffrn_reflns_number 10664
_diffrn_reflns_theta_full 27.43
_diffrn_reflns_theta_max 27.43
_diffrn_reflns_theta_min 1.79
_exptl_absorpt_coefficient_mu 1.126
_exptl_absorpt_correction_type none
_exptl_crystal_colour Yellow
_exptl_crystal_density_diffrn 1.500
_exptl_crystal_density_method 'not measured'
_exptl_crystal_description prism
_exptl_crystal_F_000 2536
_exptl_crystal_size_max 0.13
_exptl_crystal_size_mid 0.10
_exptl_crystal_size_min 0.08
_refine_diff_density_max 0.502
_refine_diff_density_min -0.540
_refine_diff_density_rms 0.136
_refine_ls_extinction_method none
_refine_ls_goodness_of_fit_ref 1.067
_refine_ls_hydrogen_treatment constr
_refine_ls_matrix_type full
_refine_ls_number_parameters 339
_refine_ls_number_reflns 6250
_refine_ls_number_restraints 0
_refine_ls_restrained_S_all 1.067
_refine_ls_R_factor_all 0.0972
_refine_ls_R_factor_gt 0.0503
_refine_ls_shift/su_max 0.000
_refine_ls_shift/su_mean 0.000
_refine_ls_structure_factor_coef Fsqd
_refine_ls_weighting_details 'calc w=1/[\s^2^(Fo^2^)+(0.0635P)^2^+0.0000P] where P=(Fo^2^+2Fc^2^)/3'
_refine_ls_weighting_scheme calc
_refine_ls_wR_factor_gt 0.1122
_refine_ls_wR_factor_ref 0.1387
_reflns_number_gt 4138
_reflns_number_total 6250
_reflns_threshold_expression >2sigma(I)
_cod_data_source_file b512108f.txt
_cod_data_source_block nasserbinuc
_cod_original_sg_symbol_H-M 'C 2/c'
_cod_database_code 7051573

loop_
_symmetry_equiv_pos_as_xyz
'x, y, z'
'-x, y, -z+1/2'
'x+1/2, y+1/2, z'
'-x+1/2, y+1/2, -z+1/2'
'-x, -y, -z'
'x, -y, z-1/2'
'-x+1/2, -y+1/2, -z'
'x+1/2, -y+1/2, z-1/2'

loop_
_atom_site_label
_atom_site_type_symbol
_atom_site_fract_x
_atom_site_fract_y
_atom_site_fract_z
_atom_site_U_iso_or_equiv
_atom_site_adp_type
_atom_site_occupancy
_atom_site_symmetry_multiplicity
_atom_site_calc_flag
_atom_site_refinement_flags
_atom_site_disorder_assembly
_atom_site_disorder_group
Fe1 Fe 0.18296(2) 0.21993(4) 0.044236(19) 0.02366(15) Uani 1 1 d . . .
Cl1 Cl 0.26033(4) 0.39811(8) 0.02029(4) 0.0302(2) Uani 1 1 d . . .
N4 N 0.13708(12) 0.3359(2) 0.10741(11) 0.0233(6) Uani 1 1 d . . .
N5 N 0.11967(12) 0.0932(3) 0.08529(12) 0.0290(7) Uani 1 1 d . . .
N2 N 0.11277(12) 0.3189(3) -0.00989(12) 0.0265(6) Uani 1 1 d . . .
N3 N 0.23602(12) 0.1835(3) 0.12593(12) 0.0277(7) Uani 1 1 d . . .
C18 C 0.09417(15) 0.3004(3) -0.06702(15) 0.0312(9) Uani 1 1 d . . .
C5 C 0.21815(15) 0.2488(3) 0.17262(14) 0.0288(8) Uani 1 1 d . . .
C4 C 0.23678(17) 0.2217(4) 0.22937(16) 0.0405(10) Uani 1 1 d . . .
H4 H 0.2227 0.2680 0.2616 0.049 Uiso 1 1 calc . . .
C19 C 0.10004(16) 0.1818(3) -0.09220(16) 0.0339(9) Uani 1 1 d . . .
C7 C 0.07893(15) 0.2741(3) 0.12596(15) 0.0303(8) Uani 1 1 d . . .
H7A H 0.0447 0.2946 0.0981 0.036 Uiso 1 1 calc . . .
H7B H 0.0670 0.3033 0.1654 0.036 Uiso 1 1 calc . . .
C15 C 0.07482(17) 0.5177(3) -0.01792(16) 0.0361(9) Uani 1 1 d . . .
H15 H 0.0674 0.5919 0.0005 0.043 Uiso 1 1 calc . . .
C9 C 0.05543(17) 0.0742(4) 0.17012(17) 0.0414(10) Uani 1 1 d . . .
H9 H 0.0323 0.1110 0.2006 0.050 Uiso 1 1 calc . . .
C12 C 0.12337(17) -0.0260(3) 0.08327(16) 0.0372(9) Uani 1 1 d . . .
H12 H 0.1477 -0.0615 0.0533 0.045 Uiso 1 1 calc . . .
C1 C 0.27405(16) 0.0911(3) 0.13616(16) 0.0340(9) Uani 1 1 d . . .
H1 H 0.2869 0.0447 0.1036 0.041 Uiso 1 1 calc . . .
C14 C 0.10144(14) 0.4257(3) 0.01352(15) 0.0260(8) Uani 1 1 d . . .
C8 C 0.08549(14) 0.1424(3) 0.12832(15) 0.0294(8) Uani 1 1 d . . .
C24 C 0.08100(16) 0.0837(3) -0.06062(16) 0.0367(9) Uani 1 1 d . . .
H24 H 0.0662 0.0931 -0.0216 0.044 Uiso 1 1 calc . . .
C13 C 0.12167(15) 0.4478(3) 0.07662(15) 0.0295(8) Uani 1 1 d . . .
H13A H 0.1587 0.5003 0.0772 0.035 Uiso 1 1 calc . . .
H13B H 0.0877 0.4887 0.0977 0.035 Uiso 1 1 calc . . .
C2 C 0.29541(17) 0.0603(4) 0.19141(18) 0.0426(10) Uani 1 1 d . . .
H2 H 0.3228 -0.0052 0.1967 0.051 Uiso 1 1 calc . . .
C17 C 0.06812(16) 0.3913(4) -0.10075(15) 0.0379(9) Uani 1 1 d . . .
H17 H 0.0566 0.3776 -0.1407 0.045 Uiso 1 1 calc . . .
C16 C 0.05916(18) 0.5008(4) -0.07606(18) 0.0441(11) Uani 1 1 d . . .
H16 H 0.0424 0.5640 -0.0989 0.053 Uiso 1 1 calc . . .
C23 C 0.08336(17) -0.0297(4) -0.08579(19) 0.0433(10) Uani 1 1 d . . .
C22 C 0.10659(19) -0.0454(4) -0.1428(2) 0.0506(11) Uani 1 1 d . . .
H22 H 0.1093 -0.1225 -0.1593 0.061 Uiso 1 1 calc . . .
C6 C 0.18010(16) 0.3569(3) 0.15787(15) 0.0318(8) Uani 1 1 d . . .
H6A H 0.1555 0.3802 0.1927 0.038 Uiso 1 1 calc . . .
H6B H 0.2086 0.4232 0.1483 0.038 Uiso 1 1 calc . . .
C11 C 0.09355(18) -0.0981(3) 0.12264(19) 0.0453(10) Uani 1 1 d . . .
H11 H 0.0965 -0.1818 0.1192 0.054 Uiso 1 1 calc . . .
C20 C 0.12169(18) 0.1648(4) -0.15002(17) 0.0463(11) Uani 1 1 d . . .
H20 H 0.1340 0.2313 -0.1728 0.056 Uiso 1 1 calc . . .
C3 C 0.27627(18) 0.1261(4) 0.23885(17) 0.0473(11) Uani 1 1 d . . .
H3 H 0.2899 0.1063 0.2776 0.057 Uiso 1 1 calc . . .
C10 C 0.05942(19) -0.0481(4) 0.16704(19) 0.0514(12) Uani 1 1 d . . .
H10 H 0.0389 -0.0965 0.1951 0.062 Uiso 1 1 calc . . .
C25 C 0.06001(19) -0.1268(4) -0.0534(2) 0.0470(11) Uani 1 1 d . . .
N1 N 0.03974(18) -0.2024(3) -0.02598(19) 0.0644(11) Uani 1 1 d . . .
C21 C 0.1253(2) 0.0513(4) -0.17433(19) 0.0547(12) Uani 1 1 d . . .
H21 H 0.1409 0.0412 -0.2130 0.066 Uiso 1 1 calc . . .
Fe2 Fe 0.0000 0.47435(6) 0.2500 0.02590(19) Uani 1 2 d S . .
Cl3 Cl 0.07012(4) 0.33845(8) 0.29256(4) 0.0325(2) Uani 1 1 d . . .
Cl2 Cl 0.06627(4) 0.60237(8) 0.20200(4) 0.0371(2) Uani 1 1 d . . .
C26 C 0.2198(4) -0.2702(8) -0.0449(3) 0.138(3) Uani 1 1 d . . .
H26A H 0.1755 -0.2832 -0.0563 0.165 Uiso 1 1 calc . . .
H26B H 0.2378 -0.3510 -0.0430 0.165 Uiso 1 1 calc . . .
O1 O 0.2134(3) -0.2475(7) 0.0133(4) 0.089(2) Uani 0.50 1 d P . .
C27 C 0.2436(4) -0.2321(7) -0.0984(3) 0.133(3) Uani 1 1 d . . .
H27A H 0.2334 -0.2903 -0.1291 0.199 Uiso 1 1 calc . . .
H27B H 0.2890 -0.2237 -0.0949 0.199 Uiso 1 1 calc . . .
H27C H 0.2250 -0.1555 -0.1088 0.199 Uiso 1 1 calc . . .

loop_
_atom_site_aniso_label
_atom_site_aniso_U_11
_atom_site_aniso_U_22
_atom_site_aniso_U_33
_atom_site_aniso_U_23
_atom_site_aniso_U_13
_atom_site_aniso_U_12
Fe1 0.0244(3) 0.0258(3) 0.0208(3) -0.0007(2) 0.0016(2) 0.0038(2)
Cl1 0.0308(4) 0.0285(5) 0.0316(5) -0.0058(4) 0.0057(4) 0.0016(4)
N4 0.0254(14) 0.0253(16) 0.0192(14) -0.0022(12) -0.0007(12) 0.0031(12)
N5 0.0253(15) 0.0278(17) 0.0340(17) 0.0018(14) -0.0006(13) 0.0024(13)
N2 0.0249(14) 0.0308(17) 0.0239(15) 0.0020(13) -0.0017(12) -0.0014(12)
N3 0.0248(14) 0.0327(17) 0.0258(15) 0.0007(13) 0.0019(13) 0.0042(13)
C18 0.0239(17) 0.044(2) 0.0258(19) -0.0005(17) -0.0003(15) -0.0031(16)
C5 0.0249(17) 0.038(2) 0.0236(18) 0.0034(17) -0.0032(15) 0.0040(16)
C4 0.036(2) 0.058(3) 0.028(2) -0.0011(19) -0.0067(17) 0.009(2)
C19 0.0296(19) 0.041(2) 0.031(2) -0.0007(18) -0.0089(16) 0.0000(17)
C7 0.0237(17) 0.038(2) 0.0293(19) -0.0010(17) 0.0068(15) 0.0040(16)
C15 0.038(2) 0.035(2) 0.036(2) 0.0080(18) 0.0040(18) 0.0086(17)
C9 0.035(2) 0.053(3) 0.037(2) 0.007(2) 0.0064(18) -0.0017(19)
C12 0.037(2) 0.033(2) 0.042(2) 0.0007(19) -0.0037(18) 0.0014(17)
C1 0.0294(18) 0.035(2) 0.038(2) 0.0041(18) 0.0026(17) 0.0064(17)
C14 0.0228(16) 0.028(2) 0.0274(18) 0.0038(16) 0.0022(15) 0.0019(14)
C8 0.0223(17) 0.039(2) 0.0265(18) 0.0023(17) -0.0011(15) 0.0007(16)
C24 0.0315(19) 0.040(2) 0.038(2) -0.0066(19) -0.0093(17) 0.0039(17)
C13 0.0332(19) 0.028(2) 0.0269(18) -0.0033(16) 0.0022(16) 0.0058(16)
C2 0.034(2) 0.048(3) 0.046(2) 0.012(2) -0.0029(19) 0.0098(18)
C17 0.033(2) 0.054(3) 0.0260(19) 0.0115(19) -0.0059(16) 0.0044(19)
C16 0.038(2) 0.055(3) 0.039(2) 0.016(2) 0.0026(19) 0.018(2)
C23 0.032(2) 0.043(3) 0.055(3) -0.006(2) -0.0124(19) 0.0009(18)
C22 0.046(2) 0.046(3) 0.059(3) -0.021(2) -0.006(2) -0.002(2)
C6 0.0329(19) 0.037(2) 0.0255(18) -0.0063(17) -0.0011(16) 0.0051(17)
C11 0.043(2) 0.031(2) 0.061(3) 0.011(2) -0.003(2) -0.0025(18)
C20 0.047(2) 0.057(3) 0.035(2) -0.006(2) 0.0002(19) -0.009(2)
C3 0.044(2) 0.064(3) 0.033(2) 0.016(2) -0.0062(19) 0.011(2)
C10 0.045(2) 0.057(3) 0.052(3) 0.021(2) -0.001(2) -0.011(2)
C25 0.044(2) 0.032(2) 0.065(3) -0.008(2) -0.007(2) 0.000(2)
N1 0.061(3) 0.044(2) 0.088(3) -0.004(2) -0.013(2) 0.005(2)
C21 0.054(3) 0.066(3) 0.044(3) -0.023(2) 0.001(2) -0.006(2)
Fe2 0.0277(4) 0.0278(4) 0.0221(4) 0.000 -0.0005(3) 0.000
Cl3 0.0342(5) 0.0337(5) 0.0294(5) 0.0049(4) -0.0014(4) 0.0046(4)
Cl2 0.0381(5) 0.0380(6) 0.0352(5) 0.0054(4) 0.0028(4) -0.0066(4)
C26 0.140(7) 0.183(9) 0.090(6) -0.024(6) -0.010(5) 0.101(6)
O1 0.075(5) 0.104(6) 0.088(6) -0.033(5) -0.006(4) 0.012(5)
C27 0.156(7) 0.130(7) 0.112(6) 0.040(5) 0.023(6) 0.073(6)

loop_
_atom_type_symbol
_atom_type_description
_atom_type_scat_dispersion_real
_atom_type_scat_dispersion_imag
_atom_type_scat_source
C C 0.0033 0.0016 'International Tables Vol C Tables 4.2.6.8 and 6.1.1.4'
N N 0.0061 0.0033 'International Tables Vol C Tables 4.2.6.8 and 6.1.1.4'
H H 0.0000 0.0000 'International Tables Vol C Tables 4.2.6.8 and 6.1.1.4'
Fe Fe 0.3463 0.8444 'International Tables Vol C Tables 4.2.6.8 and 6.1.1.4'
Cl Cl 0.1484 0.1585 'International Tables Vol C Tables 4.2.6.8 and 6.1.1.4'
O O 0.0106 0.0060 'International Tables Vol C Tables 4.2.6.8 and 6.1.1.4'

loop_
_geom_angle_atom_site_label_1
_geom_angle_atom_site_label_2
_geom_angle_atom_site_label_3
_geom_angle
_geom_angle_site_symmetry_1
_geom_angle_site_symmetry_3
_geom_angle_publ_flag
N4 Fe1 N5 80.03(11) . . ?
N4 Fe1 N3 77.89(10) . . ?
N5 Fe1 N3 80.50(10) . . ?
N4 Fe1 N2 75.89(10) . . ?
N5 Fe1 N2 98.39(10) . . ?
N3 Fe1 N2 153.53(10) . . ?
N4 Fe1 Cl1 175.35(8) . 7 ?
N5 Fe1 Cl1 102.90(9) . 7 ?
N3 Fe1 Cl1 98.94(8) . 7 ?
N2 Fe1 Cl1 107.01(8) . 7 ?
N4 Fe1 Cl1 88.08(8) . . ?
N5 Fe1 Cl1 165.99(8) . . ?
N3 Fe1 Cl1 89.83(8) . . ?
N2 Fe1 Cl1 85.73(8) . . ?
Cl1 Fe1 Cl1 88.52(5) 7 . ?
Fe1 Cl1 Fe1 91.48(5) 7 . ?
C13 N4 C6 111.3(3) . . ?
C13 N4 C7 110.5(3) . . ?
C6 N4 C7 111.7(2) . . ?
C13 N4 Fe1 107.53(18) . . ?
C6 N4 Fe1 108.88(19) . . ?
C7 N4 Fe1 106.7(2) . . ?
C8 N5 C12 117.9(3) . . ?
C8 N5 Fe1 112.6(2) . . ?
C12 N5 Fe1 127.0(2) . . ?
C14 N2 C18 117.5(3) . . ?
C14 N2 Fe1 110.9(2) . . ?
C18 N2 Fe1 129.2(2) . . ?
C1 N3 C5 117.7(3) . . ?
C1 N3 Fe1 126.6(2) . . ?
C5 N3 Fe1 114.3(2) . . ?
N2 C18 C17 121.2(3) . . ?
N2 C18 C19 119.0(3) . . ?
C17 C18 C19 119.7(3) . . ?
N3 C5 C4 122.1(3) . . ?
N3 C5 C6 115.2(3) . . ?
C4 C5 C6 122.6(3) . . ?
C5 C4 C3 119.2(4) . . ?
C5 C4 H4 120.4 . . ?
C3 C4 H4 120.4 . . ?
C24 C19 C20 118.3(4) . . ?
C24 C19 C18 120.3(3) . . ?
C20 C19 C18 121.3(3) . . ?
N4 C7 C8 113.4(3) . . ?
N4 C7 H7A 108.9 . . ?
C8 C7 H7A 108.9 . . ?
N4 C7 H7B 108.9 . . ?
C8 C7 H7B 108.9 . . ?
H7A C7 H7B 107.7 . . ?
C16 C15 C14 119.2(4) . . ?
C16 C15 H15 120.4 . . ?
C14 C15 H15 120.4 . . ?
C10 C9 C8 119.3(4) . . ?
C10 C9 H9 120.3 . . ?
C8 C9 H9 120.3 . . ?
N5 C12 C11 122.8(3) . . ?
N5 C12 H12 118.6 . . ?
C11 C12 H12 118.6 . . ?
N3 C1 C2 123.3(3) . . ?
N3 C1 H1 118.3 . . ?
C2 C1 H1 118.3 . . ?
N2 C14 C15 123.2(3) . . ?
N2 C14 C13 118.2(3) . . ?
C15 C14 C13 118.6(3) . . ?
N5 C8 C9 121.8(3) . . ?
N5 C8 C7 115.8(3) . . ?
C9 C8 C7 122.2(3) . . ?
C19 C24 C23 120.5(4) . . ?
C19 C24 H24 119.7 . . ?
C23 C24 H24 119.7 . . ?
N4 C13 C14 111.5(3) . . ?
N4 C13 H13A 109.3 . . ?
C14 C13 H13A 109.3 . . ?
N4 C13 H13B 109.3 . . ?
C14 C13 H13B 109.3 . . ?
H13A C13 H13B 108.0 . . ?
C3 C2 C1 118.6(4) . . ?
C3 C2 H2 120.7 . . ?
C1 C2 H2 120.7 . . ?
C16 C17 C18 119.8(4) . . ?
C16 C17 H17 120.1 . . ?
C18 C17 H17 120.1 . . ?
C15 C16 C17 119.0(4) . . ?
C15 C16 H16 120.5 . . ?
C17 C16 H16 120.5 . . ?
C22 C23 C24 120.4(4) . . ?
C22 C23 C25 120.9(4) . . ?
C24 C23 C25 118.7(4) . . ?
C21 C22 C23 119.4(4) . . ?
C21 C22 H22 120.3 . . ?
C23 C22 H22 120.3 . . ?
N4 C6 C5 111.9(3) . . ?
N4 C6 H6A 109.2 . . ?
C5 C6 H6A 109.2 . . ?
N4 C6 H6B 109.2 . . ?
C5 C6 H6B 109.2 . . ?
H6A C6 H6B 107.9 . . ?
C12 C11 C10 119.3(4) . . ?
C12 C11 H11 120.3 . . ?
C10 C11 H11 120.3 . . ?
C21 C20 C19 120.9(4) . . ?
C21 C20 H20 119.6 . . ?
C19 C20 H20 119.6 . . ?
C2 C3 C4 119.1(4) . . ?
C2 C3 H3 120.5 . . ?
C4 C3 H3 120.5 . . ?
C11 C10 C9 118.7(3) . . ?
C11 C10 H10 120.6 . . ?
C9 C10 H10 120.6 . . ?
N1 C25 C23 177.4(5) . . ?
C22 C21 C20 120.4(4) . . ?
C22 C21 H21 119.8 . . ?
C20 C21 H21 119.8 . . ?
Cl2 Fe2 Cl2 102.43(6) . 2 ?
Cl2 Fe2 Cl3 127.50(3) . 2 ?
Cl2 Fe2 Cl3 102.14(4) 2 2 ?
Cl2 Fe2 Cl3 102.14(4) . . ?
Cl2 Fe2 Cl3 127.50(3) 2 . ?
Cl3 Fe2 Cl3 98.34(6) 2 . ?
O1 C26 C27 146.7(10) . . ?
O1 C26 H26A 100.1 . . ?
C27 C26 H26A 100.1 . . ?
O1 C26 H26B 100.1 . . ?
C27 C26 H26B 100.1 . . ?
H26A C26 H26B 104.2 . . ?
C26 O1 O1 62.6(6) . 7_545 ?
C26 C27 H27A 109.5 . . ?
C26 C27 H27B 109.5 . . ?
H27A C27 H27B 109.5 . . ?
C26 C27 H27C 109.5 . . ?
H27A C27 H27C 109.5 . . ?
H27B C27 H27C 109.5 . . ?

loop_
_geom_bond_atom_site_label_1
_geom_bond_atom_site_label_2
_geom_bond_distance
_geom_bond_site_symmetry_2
_geom_bond_publ_flag
Fe1 N4 2.183(3) . ?
Fe1 N5 2.185(3) . ?
Fe1 N3 2.201(3) . ?
Fe1 N2 2.229(3) . ?
Fe1 Cl1 2.3305(12) 7 ?
Fe1 Cl1 2.6645(12) . ?
Cl1 Fe1 2.3305(12) 7 ?
N4 C13 1.478(4) . ?
N4 C6 1.480(4) . ?
N4 C7 1.491(4) . ?
N5 C8 1.347(4) . ?
N5 C12 1.349(4) . ?
N2 C14 1.340(4) . ?
N2 C18 1.368(4) . ?
N3 C1 1.341(4) . ?
N3 C5 1.349(4) . ?
C18 C17 1.393(5) . ?
C18 C19 1.461(5) . ?
C5 C4 1.378(5) . ?
C5 C6 1.502(5) . ?
C4 C3 1.386(5) . ?
C4 H4 0.9500 . ?
C19 C24 1.383(5) . ?
C19 C20 1.410(5) . ?
C7 C8 1.494(5) . ?
C7 H7A 0.9900 . ?
C7 H7B 0.9900 . ?
C15 C16 1.371(6) . ?
C15 C14 1.379(5) . ?
C15 H15 0.9500 . ?
C9 C10 1.385(6) . ?
C9 C8 1.386(5) . ?
C9 H9 0.9500 . ?
C12 C11 1.372(5) . ?
C12 H12 0.9500 . ?
C1 C2 1.374(5) . ?
C1 H1 0.9500 . ?
C14 C13 1.512(5) . ?
C24 C23 1.402(5) . ?
C24 H24 0.9500 . ?
C13 H13A 0.9900 . ?
C13 H13B 0.9900 . ?
C2 C3 1.374(6) . ?
C2 H2 0.9500 . ?
C17 C16 1.371(6) . ?
C17 H17 0.9500 . ?
C16 H16 0.9500 . ?
C23 C22 1.402(6) . ?
C23 C25 1.414(6) . ?
C22 C21 1.367(6) . ?
C22 H22 0.9500 . ?
C6 H6A 0.9900 . ?
C6 H6B 0.9900 . ?
C11 C10 1.373(6) . ?
C11 H11 0.9500 . ?
C20 C21 1.397(6) . ?
C20 H20 0.9500 . ?
C3 H3 0.9500 . ?
C10 H10 0.9500 . ?
C25 N1 1.145(5) . ?
C21 H21 0.9500 . ?
Fe2 Cl2 2.3066(12) . ?
Fe2 Cl2 2.3066(12) 2 ?
Fe2 Cl3 2.3458(12) 2 ?
Fe2 Cl3 2.3458(12) . ?
C26 O1 1.354(9) . ?
C26 C27 1.389(10) . ?
C26 H26A 0.9900 . ?
C26 H26B 0.9900 . ?
O1 O1 1.687(14) 7_545 ?
C27 H27A 0.9800 . ?
C27 H27B 0.9800 . ?
C27 H27C 0.9800 . ?
